data_7156521
loop_
_publ_author_name
'Wang, Huanhong'
'Yi, Xiaofei'
'Cui, Yanli'
'Chen, Wanzhi'

_publ_section_title
;
 Rhodium-catalyzed triazole-directed C-H bond functionalization of arenes
 with diazo compounds.
;
_journal_issue 43
_journal_name_full 'Organic &amp; biomolecular chemistry'
_journal_page_first 8191
_journal_page_last 8195
_journal_paper_doi 10.1039/c8ob01673a
_journal_volume 16
_journal_year 2018
_chemical_formula_sum 'C26 H27 N3 O8'
_chemical_formula_weight 509.51
_space_group_IT_number 14
_space_group_name_Hall '-P 2yn'
_space_group_name_H-M_alt 'P 1 21/n 1'
_symmetry_cell_setting monoclinic
_symmetry_space_group_name_Hall '-P 2yn'
_symmetry_space_group_name_H-M 'P 1 21/n 1'
_atom_sites_solution_hydrogens geom
_atom_sites_solution_primary direct
_atom_sites_solution_secondary difmap
_audit_creation_method SHELXL-97
_audit_update_record
;
2018-05-21 deposited with the CCDC.
2018-10-17 downloaded from the CCDC.
;
_cell_angle_alpha 90.00
_cell_angle_beta 97.451(6)
_cell_angle_gamma 90.00
_cell_formula_units_Z 4
_cell_length_a 13.7264(8)
_cell_length_b 8.0434(4)
_cell_length_c 22.4695(13)
_cell_measurement_reflns_used 3043
_cell_measurement_temperature 293(2)
_cell_measurement_theta_max 29.2780
_cell_measurement_theta_min 2.9357
_cell_volume 2459.8(2)
_computing_cell_refinement 'Bruker SMART'
_computing_data_collection 'Bruker SMART'
_computing_data_reduction 'Bruker SAINT'
_computing_molecular_graphics 'Bruker SHELXTL'
_computing_publication_material 'Bruker SHELXTL'
_computing_structure_refinement 'SHELXL-97 (Sheldrick, 1997)'
_computing_structure_solution 'SHELXS-97 (Sheldrick, 1990)'
_diffrn_ambient_temperature 293(2)
_diffrn_measured_fraction_theta_full 0.998
_diffrn_measured_fraction_theta_max 0.998
_diffrn_measurement_device_type 'CCD area detector'
_diffrn_measurement_method 'phi and omega scans'
_diffrn_radiation_monochromator graphite
_diffrn_radiation_source 'fine-focus sealed tube'
_diffrn_radiation_type MoK\a
_diffrn_radiation_wavelength 0.71073
_diffrn_reflns_av_R_equivalents 0.0345
_diffrn_reflns_av_sigmaI/netI 0.0442
_diffrn_reflns_limit_h_max 14
_diffrn_reflns_limit_h_min -16
_diffrn_reflns_limit_k_max 9
_diffrn_reflns_limit_k_min -7
_diffrn_reflns_limit_l_max 26
_diffrn_reflns_limit_l_min -20
_diffrn_reflns_number 9889
_diffrn_reflns_theta_full 25.02
_diffrn_reflns_theta_max 25.02
_diffrn_reflns_theta_min 2.94
_exptl_absorpt_coefficient_mu 0.103
_exptl_absorpt_correction_T_max 0.9618
_exptl_absorpt_correction_T_min 0.9521
_exptl_absorpt_correction_type multi-scan
_exptl_absorpt_process_details sadabs
_exptl_crystal_colour colorless
_exptl_crystal_density_diffrn 1.376
_exptl_crystal_density_method 'not measured'
_exptl_crystal_description block
_exptl_crystal_F_000 1072
_exptl_crystal_size_max 0.48
_exptl_crystal_size_mid 0.46
_exptl_crystal_size_min 0.38
_refine_diff_density_max 0.271
_refine_diff_density_min -0.287
_refine_diff_density_rms 0.052
_refine_ls_extinction_method none
_refine_ls_goodness_of_fit_ref 1.024
_refine_ls_hydrogen_treatment constr
_refine_ls_matrix_type full
_refine_ls_number_parameters 339
_refine_ls_number_reflns 4331
_refine_ls_number_restraints 0
_refine_ls_restrained_S_all 1.024
_refine_ls_R_factor_all 0.0634
_refine_ls_R_factor_gt 0.0471
_refine_ls_shift/su_max 0.001
_refine_ls_shift/su_mean 0.000
_refine_ls_structure_factor_coef Fsqd
_refine_ls_weighting_details 'calc w=1/[\s^2^(Fo^2^)+(0.0625P)^2^+0.7516P] where P=(Fo^2^+2Fc^2^)/3'
_refine_ls_weighting_scheme calc
_refine_ls_wR_factor_gt 0.1145
_refine_ls_wR_factor_ref 0.1281
_reflns_number_gt 3405
_reflns_number_total 4331
_reflns_threshold_expression >2sigma(I)
_cod_data_source_file c8ob01673a2.cif
_cod_data_source_block 170930_whh20170612_1
_cod_depositor_comments 'Adding full bibliography for 7156520--7156522.cif.'
_cod_original_sg_symbol_H-M P2(1)/n
_cod_database_code 7156521

loop_
_symmetry_equiv_pos_as_xyz
'x, y, z'
'-x+1/2, y+1/2, -z+1/2'
'-x, -y, -z'
'x-1/2, -y-1/2, z-1/2'

loop_
_atom_site_label
_atom_site_type_symbol
_atom_site_fract_x
_atom_site_fract_y
_atom_site_fract_z
_atom_site_U_iso_or_equiv
_atom_site_adp_type
_atom_site_occupancy
_atom_site_symmetry_multiplicity
_atom_site_calc_flag
_atom_site_refinement_flags
O4 O 0.68139(10) 0.62338(17) 0.20207(7) 0.0336(4) Uani 1 1 d .
O2 O 0.46839(10) 0.90429(16) 0.16210(6) 0.0277(3) Uani 1 1 d .
O5 O 0.27531(11) 0.06017(18) 0.08252(7) 0.0375(4) Uani 1 1 d .
O6 O 0.13123(10) 0.09302(18) 0.02481(7) 0.0341(4) Uani 1 1 d .
C12 C 0.39845(14) 0.4753(2) 0.23063(9) 0.0222(4) Uani 1 1 d .
H12 H 0.4420 0.5064 0.2640 0.027 Uiso 1 1 calc R
O1 O 0.52754(12) 0.81229(17) 0.25328(7) 0.0372(4) Uani 1 1 d .
C11 C 0.41768(14) 0.5242(2) 0.17382(8) 0.0198(4) Uani 1 1 d .
C1 C 0.36839(13) 0.5355(2) 0.06190(8) 0.0196(4) Uani 1 1 d .
N1 N 0.40009(11) 0.66983(19) -0.01649(7) 0.0229(4) Uani 1 1 d .
N3 N 0.37223(12) 0.4257(2) 0.01577(7) 0.0249(4) Uani 1 1 d .
C13 C 0.31661(15) 0.3818(2) 0.23912(9) 0.0242(4) Uani 1 1 d .
C2 C 0.38550(14) 0.6918(2) 0.04093(8) 0.0220(4) Uani 1 1 d .
H2 H 0.3867 0.7914 0.0620 0.026 Uiso 1 1 calc R
O3 O 0.60469(10) 0.38288(17) 0.21072(8) 0.0416(4) Uani 1 1 d .
N2 N 0.39128(12) 0.5080(2) -0.03202(7) 0.0259(4) Uani 1 1 d .
C26 C 0.60298(14) 0.5264(2) 0.19749(9) 0.0220(4) Uani 1 1 d .
O7 O 0.04254(11) 0.2651(2) 0.11630(8) 0.0471(4) Uani 1 1 d .
C17 C 0.51215(13) 0.6212(2) 0.17000(9) 0.0200(4) Uani 1 1 d .
H17 H 0.5178 0.6412 0.1276 0.024 Uiso 1 1 calc R
C23 C 0.19489(14) 0.3287(2) 0.07819(9) 0.0237(4) Uani 1 1 d .
H23 H 0.2058 0.3946 0.0430 0.028 Uiso 1 1 calc R
C16 C 0.26857(14) 0.3848(2) 0.13104(9) 0.0212(4) Uani 1 1 d .
C10 C 0.35112(13) 0.4816(2) 0.12276(8) 0.0187(4) Uani 1 1 d .
C15 C 0.25245(14) 0.3374(2) 0.18855(9) 0.0243(4) Uani 1 1 d .
H15 H 0.1972 0.2743 0.1933 0.029 Uiso 1 1 calc R
C4 C 0.33372(14) 0.8945(2) -0.08488(8) 0.0243(4) Uani 1 1 d .
C19 C 0.50581(13) 0.7881(2) 0.20065(9) 0.0222(4) Uani 1 1 d .
C3 C 0.42286(15) 0.7937(3) -0.06054(9) 0.0287(5) Uani 1 1 d .
H3A H 0.4484 0.7377 -0.0935 0.034 Uiso 1 1 calc R
H3B H 0.4735 0.8679 -0.0418 0.034 Uiso 1 1 calc R
C21 C 0.20720(14) 0.1457(3) 0.06336(9) 0.0250(5) Uani 1 1 d .
C14 C 0.29939(17) 0.3267(3) 0.30090(10) 0.0348(5) Uani 1 1 d .
H14A H 0.2463 0.3898 0.3135 0.052 Uiso 1 1 calc R
H14B H 0.3579 0.3446 0.3285 0.052 Uiso 1 1 calc R
H14C H 0.2829 0.2107 0.3001 0.052 Uiso 1 1 calc R
O8 O 0.05937(12) 0.5095(2) 0.07197(9) 0.0500(5) Uani 1 1 d .
C9 C 0.25329(15) 0.8148(3) -0.11671(9) 0.0293(5) Uani 1 1 d .
H9 H 0.2552 0.7004 -0.1226 0.035 Uiso 1 1 calc R
C18 C 0.77456(15) 0.5499(3) 0.22624(10) 0.0323(5) Uani 1 1 d .
H18A H 0.7653 0.4794 0.2595 0.048 Uiso 1 1 calc R
H18B H 0.8205 0.6364 0.2396 0.048 Uiso 1 1 calc R
H18C H 0.7996 0.4853 0.1957 0.048 Uiso 1 1 calc R
C8 C 0.17060(16) 0.9033(3) -0.13961(9) 0.0344(5) Uani 1 1 d .
H8 H 0.1171 0.8489 -0.1607 0.041 Uiso 1 1 calc R
C5 C 0.32936(15) 1.0641(3) -0.07583(9) 0.0292(5) Uani 1 1 d .
H5 H 0.3823 1.1187 -0.0542 0.035 Uiso 1 1 calc R
C24 C 0.09030(15) 0.3601(3) 0.09132(10) 0.0303(5) Uani 1 1 d .
C6 C 0.24646(17) 1.1535(3) -0.09885(10) 0.0354(5) Uani 1 1 d .
H6 H 0.2439 1.2677 -0.0926 0.043 Uiso 1 1 calc R
C7 C 0.16804(16) 1.0734(3) -0.13095(10) 0.0364(5) Uani 1 1 d .
H7 H 0.1130 1.1339 -0.1469 0.044 Uiso 1 1 calc R
C20 C 0.45349(17) 1.0653(2) 0.18855(11) 0.0368(6) Uani 1 1 d .
H20A H 0.4158 1.0520 0.2214 0.055 Uiso 1 1 calc R
H20B H 0.4188 1.1368 0.1588 0.055 Uiso 1 1 calc R
H20C H 0.5160 1.1138 0.2030 0.055 Uiso 1 1 calc R
C22 C 0.12992(17) -0.0832(3) 0.01131(11) 0.0399(6) Uani 1 1 d .
H22A H 0.1901 -0.1136 -0.0034 0.060 Uiso 1 1 calc R
H22B H 0.0754 -0.1075 -0.0187 0.060 Uiso 1 1 calc R
H22C H 0.1234 -0.1452 0.0471 0.060 Uiso 1 1 calc R
C25 C -0.0384(2) 0.5526(4) 0.08539(17) 0.0780(10) Uani 1 1 d .
H25A H -0.0853 0.4753 0.0659 0.117 Uiso 1 1 calc R
H25B H -0.0547 0.6630 0.0712 0.117 Uiso 1 1 calc R
H25C H -0.0396 0.5480 0.1280 0.117 Uiso 1 1 calc R

loop_
_atom_site_aniso_label
_atom_site_aniso_U_11
_atom_site_aniso_U_22
_atom_site_aniso_U_33
_atom_site_aniso_U_23
_atom_site_aniso_U_13
_atom_site_aniso_U_12
O4 0.0183(7) 0.0298(8) 0.0507(10) 0.0087(7) -0.0023(6) -0.0023(6)
O2 0.0304(8) 0.0199(7) 0.0307(8) 0.0013(6) -0.0043(6) 0.0048(6)
O5 0.0381(9) 0.0311(8) 0.0393(9) -0.0068(7) -0.0095(7) 0.0057(7)
O6 0.0264(8) 0.0360(8) 0.0384(9) -0.0141(7) -0.0016(7) -0.0031(6)
C12 0.0234(10) 0.0218(9) 0.0207(10) -0.0029(8) 0.0002(8) 0.0028(8)
O1 0.0563(10) 0.0273(8) 0.0252(9) -0.0033(7) -0.0046(7) 0.0039(7)
C11 0.0185(10) 0.0156(9) 0.0252(11) -0.0006(8) 0.0030(8) 0.0035(7)
C1 0.0147(9) 0.0212(10) 0.0227(10) -0.0013(8) 0.0013(7) 0.0009(7)
N1 0.0220(9) 0.0245(9) 0.0221(9) 0.0013(7) 0.0027(7) 0.0000(7)
N3 0.0234(9) 0.0276(9) 0.0241(9) -0.0024(8) 0.0045(7) -0.0008(7)
C13 0.0271(11) 0.0211(10) 0.0252(11) 0.0011(8) 0.0071(8) 0.0025(8)
C2 0.0213(10) 0.0236(10) 0.0206(10) -0.0029(8) 0.0010(8) 0.0024(8)
O3 0.0246(8) 0.0208(8) 0.0763(12) 0.0057(8) -0.0050(8) 0.0009(6)
N2 0.0264(9) 0.0283(9) 0.0232(9) -0.0039(7) 0.0031(7) -0.0017(7)
C26 0.0200(10) 0.0233(11) 0.0222(10) -0.0039(8) 0.0014(8) 0.0004(8)
O7 0.0272(9) 0.0604(11) 0.0571(11) -0.0071(9) 0.0184(8) -0.0103(8)
C17 0.0217(10) 0.0201(9) 0.0181(10) 0.0013(8) 0.0020(8) -0.0003(8)
C23 0.0192(10) 0.0266(10) 0.0252(11) 0.0012(9) 0.0026(8) -0.0022(8)
C16 0.0203(10) 0.0185(9) 0.0251(11) -0.0019(8) 0.0037(8) 0.0014(8)
C10 0.0192(10) 0.0156(9) 0.0212(10) -0.0011(8) 0.0027(8) 0.0033(7)
C15 0.0207(10) 0.0231(10) 0.0299(11) -0.0007(8) 0.0064(8) -0.0033(8)
C4 0.0274(11) 0.0287(11) 0.0175(10) 0.0008(8) 0.0051(8) -0.0018(8)
C19 0.0183(10) 0.0209(10) 0.0267(11) 0.0018(9) 0.0006(8) 0.0003(8)
C3 0.0281(11) 0.0352(12) 0.0236(11) 0.0033(9) 0.0054(9) -0.0035(9)
C21 0.0219(11) 0.0324(11) 0.0210(10) -0.0021(9) 0.0033(8) -0.0052(9)
C14 0.0376(13) 0.0412(13) 0.0267(12) 0.0023(10) 0.0087(10) -0.0064(10)
O8 0.0294(9) 0.0468(10) 0.0735(13) -0.0035(9) 0.0055(8) 0.0155(7)
C9 0.0330(12) 0.0304(11) 0.0241(11) -0.0045(9) 0.0026(9) -0.0005(9)
C18 0.0189(11) 0.0359(12) 0.0405(13) -0.0039(10) -0.0022(9) 0.0009(9)
C8 0.0279(12) 0.0476(14) 0.0261(12) -0.0029(10) -0.0021(9) -0.0037(10)
C5 0.0306(12) 0.0289(11) 0.0283(11) 0.0015(9) 0.0049(9) -0.0062(9)
C24 0.0204(11) 0.0378(12) 0.0319(12) -0.0110(10) 0.0000(9) -0.0007(9)
C6 0.0421(14) 0.0307(11) 0.0342(13) 0.0030(10) 0.0077(10) 0.0044(10)
C7 0.0324(13) 0.0439(14) 0.0326(12) 0.0054(11) 0.0030(10) 0.0109(10)
C20 0.0407(13) 0.0189(10) 0.0476(14) -0.0039(10) -0.0067(11) 0.0060(9)
C22 0.0370(13) 0.0393(13) 0.0439(14) -0.0187(11) 0.0073(11) -0.0106(10)
C25 0.0402(17) 0.089(2) 0.107(3) -0.012(2) 0.0154(17) 0.0367(16)

loop_
_atom_type_symbol
_atom_type_description
_atom_type_scat_dispersion_real
_atom_type_scat_dispersion_imag
_atom_type_scat_source
C C 0.0033 0.0016 'International Tables Vol C Tables 4.2.6.8 and 6.1.1.4'
H H 0.0000 0.0000 'International Tables Vol C Tables 4.2.6.8 and 6.1.1.4'
N N 0.0061 0.0033 'International Tables Vol C Tables 4.2.6.8 and 6.1.1.4'
O O 0.0106 0.0060 'International Tables Vol C Tables 4.2.6.8 and 6.1.1.4'

loop_
_geom_angle_atom_site_label_1
_geom_angle_atom_site_label_2
_geom_angle_atom_site_label_3
_geom_angle
C26 O4 C18 117.28(15)
C19 O2 C20 115.05(16)
C21 O6 C22 115.71(16)
C13 C12 C11 122.19(18)
C13 C12 H12 118.9
C11 C12 H12 118.9
C12 C11 C10 119.73(17)
C12 C11 C17 117.36(16)
C10 C11 C17 122.91(17)
N3 C1 C2 107.80(17)
N3 C1 C10 122.46(16)
C2 C1 C10 129.72(17)
C2 N1 N2 110.85(15)
C2 N1 C3 129.10(16)
N2 N1 C3 120.05(16)
N2 N3 C1 108.95(15)
C12 C13 C15 117.77(18)
C12 C13 C14 120.92(18)
C15 C13 C14 121.29(18)
N1 C2 C1 105.24(16)
N1 C2 H2 127.4
C1 C2 H2 127.4
N3 N2 N1 107.15(15)
O3 C26 O4 124.24(18)
O3 C26 C17 125.11(17)
O4 C26 C17 110.58(16)
C19 C17 C26 110.57(15)
C19 C17 C11 109.14(15)
C26 C17 C11 112.24(15)
C19 C17 H17 108.3
C26 C17 H17 108.3
C11 C17 H17 108.3
C21 C23 C24 109.66(16)
C21 C23 C16 112.03(16)
C24 C23 C16 110.28(16)
C21 C23 H23 108.3
C24 C23 H23 108.3
C16 C23 H23 108.3
C15 C16 C10 120.12(17)
C15 C16 C23 118.22(16)
C10 C16 C23 121.67(17)
C16 C10 C11 118.30(17)
C16 C10 C1 120.77(16)
C11 C10 C1 120.93(16)
C13 C15 C16 121.87(18)
C13 C15 H15 119.1
C16 C15 H15 119.1
C5 C4 C9 118.94(18)
C5 C4 C3 121.68(18)
C9 C4 C3 119.38(18)
O1 C19 O2 123.66(18)
O1 C19 C17 124.80(17)
O2 C19 C17 111.47(16)
N1 C3 C4 112.05(16)
N1 C3 H3A 109.2
C4 C3 H3A 109.2
N1 C3 H3B 109.2
C4 C3 H3B 109.2
H3A C3 H3B 107.9
O5 C21 O6 124.02(19)
O5 C21 C23 125.53(18)
O6 C21 C23 110.45(17)
C13 C14 H14A 109.5
C13 C14 H14B 109.5
H14A C14 H14B 109.5
C13 C14 H14C 109.5
H14A C14 H14C 109.5
H14B C14 H14C 109.5
C24 O8 C25 114.3(2)
C8 C9 C4 120.8(2)
C8 C9 H9 119.6
C4 C9 H9 119.6
O4 C18 H18A 109.5
O4 C18 H18B 109.5
H18A C18 H18B 109.5
O4 C18 H18C 109.5
H18A C18 H18C 109.5
H18B C18 H18C 109.5
C9 C8 C7 119.5(2)
C9 C8 H8 120.3
C7 C8 H8 120.3
C4 C5 C6 120.37(19)
C4 C5 H5 119.8
C6 C5 H5 119.8
O7 C24 O8 124.1(2)
O7 C24 C23 125.0(2)
O8 C24 C23 110.82(19)
C7 C6 C5 120.0(2)
C7 C6 H6 120.0
C5 C6 H6 120.0
C6 C7 C8 120.3(2)
C6 C7 H7 119.8
C8 C7 H7 119.8
O2 C20 H20A 109.5
O2 C20 H20B 109.5
H20A C20 H20B 109.5
O2 C20 H20C 109.5
H20A C20 H20C 109.5
H20B C20 H20C 109.5
O6 C22 H22A 109.5
O6 C22 H22B 109.5
H22A C22 H22B 109.5
O6 C22 H22C 109.5
H22A C22 H22C 109.5
H22B C22 H22C 109.5
O8 C25 H25A 109.5
O8 C25 H25B 109.5
H25A C25 H25B 109.5
O8 C25 H25C 109.5
H25A C25 H25C 109.5
H25B C25 H25C 109.5

loop_
_geom_bond_atom_site_label_1
_geom_bond_atom_site_label_2
_geom_bond_distance
O4 C26 1.322(2)
O4 C18 1.449(2)
O2 C19 1.331(2)
O2 C20 1.451(2)
O5 C21 1.195(2)
O6 C21 1.335(2)
O6 C22 1.449(2)
C12 C13 1.385(3)
C12 C11 1.393(3)
C12 H12 0.9300
O1 C19 1.197(2)
C11 C10 1.413(3)
C11 C17 1.525(3)
C1 N3 1.368(2)
C1 C2 1.373(3)
C1 C10 1.483(3)
N1 C2 1.343(2)
N1 N2 1.349(2)
N1 C3 1.467(3)
N3 N2 1.316(2)
C13 C15 1.391(3)
C13 C14 1.505(3)
C2 H2 0.9300
O3 C26 1.191(2)
C26 C17 1.522(3)
O7 C24 1.193(3)
C17 C19 1.517(3)
C17 H17 0.9800
C23 C21 1.523(3)
C23 C24 1.524(3)
C23 C16 1.525(3)
C23 H23 0.9800
C16 C15 1.392(3)
C16 C10 1.407(3)
C15 H15 0.9300
C4 C5 1.382(3)
C4 C9 1.392(3)
C4 C3 1.510(3)
C3 H3A 0.9700
C3 H3B 0.9700
C14 H14A 0.9600
C14 H14B 0.9600
C14 H14C 0.9600
O8 C24 1.329(3)
O8 C25 1.455(3)
C9 C8 1.382(3)
C9 H9 0.9300
C18 H18A 0.9600
C18 H18B 0.9600
C18 H18C 0.9600
C8 C7 1.383(3)
C8 H8 0.9300
C5 C6 1.388(3)
C5 H5 0.9300
C6 C7 1.376(3)
C6 H6 0.9300
C7 H7 0.9300
C20 H20A 0.9600
C20 H20B 0.9600
C20 H20C 0.9600
C22 H22A 0.9600
C22 H22B 0.9600
C22 H22C 0.9600
C25 H25A 0.9600
C25 H25B 0.9600
C25 H25C 0.9600
